data_7002173
loop_
_publ_author_name
'Pailloux, Sylvie'
'Shirima, Cornel Edicome'
'Ray, Alisha D.'
'Duesler, Eileen N.'
'Smith, Karen Ann'
'Paine, Robert T.'
'Klaehn, John R.'
'McIlwain, Michael E.'
'Hay, Benjamin P.'

_publ_section_title
;
 Synthesis and lanthanide coordination chemistry of trifluoromethyl
 derivatives of phosphinoylmethyl pyridine N-oxides
;
_journal_issue 36
_journal_name_full 'Dalton Transactions'
_journal_page_first 7486
_journal_page_last 7493
_journal_paper_doi 10.1039/b905947d
_journal_year 2009
_chemical_formula_moiety 'C20 H14 F6 N O P'
_chemical_formula_sum 'C20 H14 F6 N O P'
_chemical_formula_weight 429.29
_chemical_name_systematic
;
?
;
_space_group_IT_number 2
_symmetry_cell_setting triclinic
_symmetry_space_group_name_Hall '-P 1'
_symmetry_space_group_name_H-M 'P -1'
_atom_sites_solution_hydrogens geom
_atom_sites_solution_primary direct
_atom_sites_solution_secondary difmap
_audit_creation_method SHELXL-97
_cell_angle_alpha 88.599(2)
_cell_angle_beta 74.127(2)
_cell_angle_gamma 88.578(2)
_cell_formula_units_Z 2
_cell_length_a 8.9554(4)
_cell_length_b 9.6902(4)
_cell_length_c 11.0339(4)
_cell_measurement_reflns_used 6585
_cell_measurement_temperature 223(2)
_cell_measurement_theta_max 32.07
_cell_measurement_theta_min 2.82
_cell_volume 920.57(7)
_computing_cell_refinement 'Bruker SMART'
_computing_data_collection 'Bruker SMART'
_computing_data_reduction 'Bruker SAINT'
_computing_molecular_graphics 'Bruker SHELXTL'
_computing_publication_material 'Bruker SHELXTL'
_computing_structure_refinement 'SHELXL-97 (Sheldrick, 1997)'
_computing_structure_solution 'SHELXS-97 (Sheldrick, 1990)'
_diffrn_ambient_temperature 223(2)
_diffrn_measured_fraction_theta_full 0.994
_diffrn_measured_fraction_theta_max 0.994
_diffrn_measurement_device_type 'CCD area detector'
_diffrn_measurement_method 'phi and omega scans'
_diffrn_radiation_monochromator graphite
_diffrn_radiation_source 'fine-focus sealed tube'
_diffrn_radiation_type MoK\a
_diffrn_radiation_wavelength 0.71073
_diffrn_reflns_av_R_equivalents 0.0162
_diffrn_reflns_av_sigmaI/netI 0.0190
_diffrn_reflns_limit_h_max 13
_diffrn_reflns_limit_h_min -10
_diffrn_reflns_limit_k_max 14
_diffrn_reflns_limit_k_min -14
_diffrn_reflns_limit_l_max 16
_diffrn_reflns_limit_l_min -16
_diffrn_reflns_number 19527
_diffrn_reflns_theta_full 32.13
_diffrn_reflns_theta_max 32.13
_diffrn_reflns_theta_min 2.61
_diffrn_standards_decay_% 0.0
_exptl_absorpt_coefficient_mu 0.219
_exptl_absorpt_correction_T_max 0.97
_exptl_absorpt_correction_T_min 0.90
_exptl_absorpt_correction_type multi-scan
_exptl_absorpt_process_details SADABS
_exptl_crystal_colour colourless
_exptl_crystal_density_diffrn 1.549
_exptl_crystal_density_method 'not measured'
_exptl_crystal_description prism
_exptl_crystal_F_000 436
_exptl_crystal_size_max 0.48
_exptl_crystal_size_mid 0.28
_exptl_crystal_size_min 0.12
_refine_diff_density_max 0.785
_refine_diff_density_min -0.294
_refine_diff_density_rms 0.065
_refine_ls_extinction_method none
_refine_ls_goodness_of_fit_ref 1.037
_refine_ls_hydrogen_treatment noref
_refine_ls_matrix_type full
_refine_ls_number_parameters 262
_refine_ls_number_reflns 6424
_refine_ls_number_restraints 0
_refine_ls_restrained_S_all 1.037
_refine_ls_R_factor_all 0.0628
_refine_ls_R_factor_gt 0.0500
_refine_ls_shift/su_max 0.000
_refine_ls_shift/su_mean 0.000
_refine_ls_structure_factor_coef Fsqd
_refine_ls_weighting_details 'calc w[\s^2^(Fo^2^)+(0.0865P)^2^+0.3882P] where P=(Fo^2^+2Fc^2^)/3'
_refine_ls_weighting_scheme calc
_refine_ls_wR_factor_gt 0.1459
_refine_ls_wR_factor_ref 0.1615
_reflns_number_gt 5154
_reflns_number_total 6424
_reflns_threshold_expression >2sigma(I)
_cod_data_source_file b905947d.txt
_cod_data_source_block rpsl21
_cod_depositor_comments
;
The following automatic conversions were performed:
'_symmetry_cell_setting' value 'Triclinic' changed to 'triclinic'
according to '/home/saulius/struct/CIF-dictionaries/cif_core.dic'
dictionary named 'cif_core.dic' version 2.4.1 from 2010-06-29.

Automatic conversion script
Id: cif_fix_enum 1527 2010-12-29 10:47:43Z saulius 
;
_cod_original_sg_symbol_H-M P-1
_cod_database_code 7002173

loop_
_symmetry_equiv_pos_as_xyz
'x, y, z'
'-x, -y, -z'

loop_
_atom_site_label
_atom_site_type_symbol
_atom_site_fract_x
_atom_site_fract_y
_atom_site_fract_z
_atom_site_U_iso_or_equiv
_atom_site_adp_type
_atom_site_occupancy
_atom_site_symmetry_multiplicity
_atom_site_calc_flag
_atom_site_refinement_flags
_atom_site_disorder_assembly
_atom_site_disorder_group
P P 0.76162(4) 0.24549(4) 0.38928(3) 0.03009(11) Uani 1 1 d . . .
O O 0.66413(14) 0.36517(12) 0.37231(11) 0.0375(2) Uani 1 1 d . . .
N N 0.68734(17) 0.19009(16) 0.74341(13) 0.0387(3) Uani 1 1 d . . .
C1 C 0.6315(2) 0.2507(2) 0.85495(15) 0.0422(4) Uani 1 1 d . . .
H1 H 0.6789 0.2280 0.9192 0.051 Uiso 1 1 calc R . .
C2 C 0.5088(2) 0.34428(19) 0.88132(16) 0.0424(4) Uani 1 1 d . . .
H2 H 0.4717 0.3819 0.9620 0.051 Uiso 1 1 calc R . .
C3 C 0.4418(2) 0.38130(19) 0.78620(18) 0.0429(4) Uani 1 1 d . . .
H3 H 0.3604 0.4472 0.7999 0.052 Uiso 1 1 calc R . .
C4 C 0.49697(19) 0.31955(18) 0.67011(16) 0.0392(3) Uani 1 1 d . . .
H4 H 0.4535 0.3431 0.6037 0.047 Uiso 1 1 calc R . .
C5 C 0.61736(18) 0.22232(16) 0.65305(13) 0.0331(3) Uani 1 1 d . . .
C6 C 0.6745(2) 0.14453(17) 0.53196(15) 0.0374(3) Uani 1 1 d . . .
H6A H 0.5868 0.0948 0.5182 0.045 Uiso 1 1 calc R . .
H6B H 0.7514 0.0752 0.5432 0.045 Uiso 1 1 calc R . .
C7 C 0.6960(2) 0.07309(16) 0.20045(15) 0.0362(3) Uani 1 1 d . . .
C8 C 0.7329(3) -0.03843(19) 0.11943(18) 0.0490(4) Uani 1 1 d . . .
H8 H 0.6662 -0.0601 0.0703 0.059 Uiso 1 1 calc R . .
C9 C 0.8651(3) -0.1172(2) 0.1102(2) 0.0561(5) Uani 1 1 d . . .
H9 H 0.8875 -0.1926 0.0558 0.067 Uiso 1 1 calc R . .
C10 C 0.9647(3) -0.0859(2) 0.1806(2) 0.0523(5) Uani 1 1 d . . .
H10 H 1.0545 -0.1404 0.1752 0.063 Uiso 1 1 calc R . .
C11 C 0.9317(2) 0.02644(18) 0.25945(18) 0.0428(4) Uani 1 1 d . . .
H11 H 1.0014 0.0487 0.3057 0.051 Uiso 1 1 calc R . .
C12 C 0.79621(19) 0.10822(15) 0.27201(14) 0.0339(3) Uani 1 1 d . . .
C13 C 0.5466(2) 0.15055(19) 0.20868(18) 0.0428(4) Uani 1 1 d . . .
F1 F 0.56659(15) 0.28082(12) 0.16647(12) 0.0505(3) Uani 1 1 d . . .
F2 F 0.45573(14) 0.15416(14) 0.32814(12) 0.0559(3) Uani 1 1 d . . .
F3 F 0.46227(18) 0.09290(15) 0.14054(15) 0.0658(4) Uani 1 1 d . . .
C14 C 1.05219(18) 0.38135(15) 0.30383(14) 0.0333(3) Uani 1 1 d . . .
C15 C 1.1899(2) 0.42663(18) 0.32270(19) 0.0432(4) Uani 1 1 d . . .
H15 H 1.2552 0.4828 0.2608 0.052 Uiso 1 1 calc R . .
C16 C 1.2329(2) 0.3907(2) 0.4306(2) 0.0462(4) Uani 1 1 d . . .
H16 H 1.3254 0.4239 0.4428 0.055 Uiso 1 1 calc R . .
C17 C 1.1391(2) 0.3059(2) 0.52025(17) 0.0442(4) Uani 1 1 d . . .
H17 H 1.1686 0.2794 0.5931 0.053 Uiso 1 1 calc R . .
C18 C 1.0006(2) 0.25940(19) 0.50289(15) 0.0388(3) Uani 1 1 d . . .
H18 H 0.9374 0.2019 0.5648 0.047 Uiso 1 1 calc R . .
C19 C 0.95340(18) 0.29619(15) 0.39546(13) 0.0315(3) Uani 1 1 d . . .
C20 C 1.0183(2) 0.43184(18) 0.18398(16) 0.0403(3) Uani 1 1 d . . .
F4 F 0.92376(16) 0.35345(13) 0.14334(10) 0.0531(3) Uani 1 1 d . . .
F5 F 1.14699(18) 0.4413(2) 0.08932(14) 0.0872(6) Uani 1 1 d . . .
F6 F 0.9527(2) 0.55710(14) 0.19577(16) 0.0784(5) Uani 1 1 d . . .

loop_
_atom_site_aniso_label
_atom_site_aniso_U_11
_atom_site_aniso_U_22
_atom_site_aniso_U_33
_atom_site_aniso_U_23
_atom_site_aniso_U_13
_atom_site_aniso_U_12
P 0.03477(19) 0.03141(18) 0.02481(17) 0.00087(12) -0.00921(13) -0.00374(13)
O 0.0407(6) 0.0359(5) 0.0367(6) -0.0001(4) -0.0124(4) 0.0017(4)
N 0.0384(7) 0.0476(7) 0.0288(6) 0.0053(5) -0.0077(5) 0.0029(5)
C1 0.0432(9) 0.0552(10) 0.0283(7) 0.0041(6) -0.0103(6) 0.0000(7)
C2 0.0430(9) 0.0460(9) 0.0346(7) -0.0026(6) -0.0040(6) -0.0032(7)
C3 0.0364(8) 0.0433(8) 0.0459(9) 0.0033(7) -0.0063(6) 0.0008(6)
C4 0.0337(7) 0.0477(9) 0.0369(7) 0.0074(6) -0.0117(6) -0.0025(6)
C5 0.0331(7) 0.0380(7) 0.0272(6) 0.0060(5) -0.0065(5) -0.0074(5)
C6 0.0444(8) 0.0367(7) 0.0300(7) 0.0032(5) -0.0078(6) -0.0095(6)
C7 0.0455(8) 0.0319(7) 0.0317(7) -0.0002(5) -0.0108(6) -0.0047(6)
C8 0.0693(12) 0.0379(8) 0.0409(9) -0.0088(7) -0.0156(8) -0.0073(8)
C9 0.0759(14) 0.0388(9) 0.0488(10) -0.0143(8) -0.0080(9) 0.0035(9)
C10 0.0601(12) 0.0397(9) 0.0517(10) -0.0061(8) -0.0067(9) 0.0094(8)
C11 0.0482(9) 0.0384(8) 0.0435(8) -0.0012(6) -0.0155(7) 0.0033(7)
C12 0.0409(8) 0.0301(6) 0.0303(6) 0.0001(5) -0.0087(5) -0.0021(5)
C13 0.0473(9) 0.0408(8) 0.0436(9) 0.0002(6) -0.0178(7) -0.0046(7)
F1 0.0650(7) 0.0417(5) 0.0530(6) 0.0040(5) -0.0305(6) 0.0001(5)
F2 0.0439(6) 0.0641(7) 0.0552(7) 0.0020(6) -0.0067(5) 0.0013(5)
F3 0.0693(9) 0.0633(8) 0.0809(10) -0.0100(7) -0.0463(8) -0.0084(6)
C14 0.0368(7) 0.0311(6) 0.0320(6) -0.0011(5) -0.0089(5) -0.0025(5)
C15 0.0404(8) 0.0403(8) 0.0498(9) 0.0061(7) -0.0136(7) -0.0104(6)
C16 0.0412(9) 0.0472(9) 0.0554(10) -0.0021(8) -0.0214(8) -0.0067(7)
C17 0.0422(9) 0.0558(10) 0.0387(8) -0.0025(7) -0.0178(7) 0.0000(7)
C18 0.0382(8) 0.0495(9) 0.0298(7) 0.0018(6) -0.0111(6) -0.0036(6)
C19 0.0352(7) 0.0338(6) 0.0257(6) -0.0027(5) -0.0087(5) -0.0024(5)
C20 0.0462(9) 0.0401(8) 0.0341(7) 0.0066(6) -0.0101(6) -0.0085(6)
F4 0.0714(8) 0.0581(7) 0.0356(5) 0.0095(5) -0.0235(5) -0.0220(6)
F5 0.0571(8) 0.1554(17) 0.0422(7) 0.0283(9) -0.0023(6) -0.0242(10)
F6 0.1395(15) 0.0409(6) 0.0710(9) 0.0030(6) -0.0577(10) 0.0128(8)

loop_
_atom_type_symbol
_atom_type_description
_atom_type_scat_dispersion_real
_atom_type_scat_dispersion_imag
_atom_type_scat_source
C C 0.0033 0.0016 'International Tables Vol C Tables 4.2.6.8 and 6.1.1.4'
H H 0.0000 0.0000 'International Tables Vol C Tables 4.2.6.8 and 6.1.1.4'
N N 0.0061 0.0033 'International Tables Vol C Tables 4.2.6.8 and 6.1.1.4'
O O 0.0106 0.0060 'International Tables Vol C Tables 4.2.6.8 and 6.1.1.4'
F F 0.0171 0.0103 'International Tables Vol C Tables 4.2.6.8 and 6.1.1.4'
P P 0.1023 0.0942 'International Tables Vol C Tables 4.2.6.8 and 6.1.1.4'

loop_
_geom_angle_atom_site_label_1
_geom_angle_atom_site_label_2
_geom_angle_atom_site_label_3
_geom_angle
_geom_angle_site_symmetry_1
_geom_angle_site_symmetry_3
_geom_angle_publ_flag
O P C19 112.11(7) . . ?
O P C6 112.66(8) . . ?
C19 P C6 107.93(7) . . ?
O P C12 117.96(7) . . ?
C19 P C12 105.31(7) . . ?
C6 P C12 99.77(7) . . ?
C1 N C5 117.25(15) . . ?
N C1 C2 124.04(16) . . ?
N C1 H1 118.0 . . ?
C2 C1 H1 118.0 . . ?
C1 C2 C3 118.30(16) . . ?
C1 C2 H2 120.8 . . ?
C3 C2 H2 120.8 . . ?
C2 C3 C4 118.73(16) . . ?
C2 C3 H3 120.6 . . ?
C4 C3 H3 120.6 . . ?
C3 C4 C5 119.18(15) . . ?
C3 C4 H4 120.4 . . ?
C5 C4 H4 120.4 . . ?
N C5 C4 122.39(15) . . ?
N C5 C6 116.08(14) . . ?
C4 C5 C6 121.52(14) . . ?
C5 C6 P 117.13(11) . . ?
C5 C6 H6A 108.0 . . ?
P C6 H6A 108.0 . . ?
C5 C6 H6B 108.0 . . ?
P C6 H6B 108.0 . . ?
H6A C6 H6B 107.3 . . ?
C8 C7 C12 119.94(17) . . ?
C8 C7 C13 117.83(16) . . ?
C12 C7 C13 122.22(14) . . ?
C9 C8 C7 121.12(19) . . ?
C9 C8 H8 119.4 . . ?
C7 C8 H8 119.4 . . ?
C8 C9 C10 120.11(17) . . ?
C8 C9 H9 119.9 . . ?
C10 C9 H9 119.9 . . ?
C9 C10 C11 119.56(19) . . ?
C9 C10 H10 120.2 . . ?
C11 C10 H10 120.2 . . ?
C10 C11 C12 121.65(18) . . ?
C10 C11 H11 119.2 . . ?
C12 C11 H11 119.2 . . ?
C7 C12 C11 117.60(14) . . ?
C7 C12 P 125.90(12) . . ?
C11 C12 P 116.38(12) . . ?
F1 C13 F3 105.36(15) . . ?
F1 C13 F2 107.23(15) . . ?
F3 C13 F2 106.37(16) . . ?
F1 C13 C7 113.45(15) . . ?
F3 C13 C7 112.45(15) . . ?
F2 C13 C7 111.49(15) . . ?
C15 C14 C19 120.01(15) . . ?
C15 C14 C20 115.50(14) . . ?
C19 C14 C20 124.48(14) . . ?
C16 C15 C14 121.34(16) . . ?
C16 C15 H15 119.3 . . ?
C14 C15 H15 119.3 . . ?
C17 C16 C15 119.48(16) . . ?
C17 C16 H16 120.3 . . ?
C15 C16 H16 120.3 . . ?
C16 C17 C18 119.97(16) . . ?
C16 C17 H17 120.0 . . ?
C18 C17 H17 120.0 . . ?
C17 C18 C19 121.59(16) . . ?
C17 C18 H18 119.2 . . ?
C19 C18 H18 119.2 . . ?
C18 C19 C14 117.60(14) . . ?
C18 C19 P 118.17(11) . . ?
C14 C19 P 123.96(11) . . ?
F4 C20 F6 105.56(16) . . ?
F4 C20 F5 105.89(16) . . ?
F6 C20 F5 106.10(17) . . ?
F4 C20 C14 114.87(13) . . ?
F6 C20 C14 111.98(15) . . ?
F5 C20 C14 111.81(16) . . ?

loop_
_geom_bond_atom_site_label_1
_geom_bond_atom_site_label_2
_geom_bond_distance
_geom_bond_site_symmetry_2
_geom_bond_publ_flag
P O 1.4734(12) . ?
P C19 1.8175(15) . ?
P C6 1.8262(15) . ?
P C12 1.8396(15) . ?
N C1 1.339(2) . ?
N C5 1.342(2) . ?
C1 C2 1.380(3) . ?
C1 H1 0.9400 . ?
C2 C3 1.380(3) . ?
C2 H2 0.9400 . ?
C3 C4 1.385(3) . ?
C3 H3 0.9400 . ?
C4 C5 1.390(2) . ?
C4 H4 0.9400 . ?
C5 C6 1.507(2) . ?
C6 H6A 0.9800 . ?
C6 H6B 0.9800 . ?
C7 C8 1.394(2) . ?
C7 C12 1.401(2) . ?
C7 C13 1.499(3) . ?
C8 C9 1.374(3) . ?
C8 H8 0.9400 . ?
C9 C10 1.377(3) . ?
C9 H9 0.9400 . ?
C10 C11 1.385(3) . ?
C10 H10 0.9400 . ?
C11 C12 1.409(2) . ?
C11 H11 0.9400 . ?
C13 F1 1.334(2) . ?
C13 F3 1.341(2) . ?
C13 F2 1.347(2) . ?
C14 C15 1.389(2) . ?
C14 C19 1.411(2) . ?
C14 C20 1.504(2) . ?
C15 C16 1.383(3) . ?
C15 H15 0.9400 . ?
C16 C17 1.378(3) . ?
C16 H16 0.9400 . ?
C17 C18 1.393(2) . ?
C17 H17 0.9400 . ?
C18 C19 1.399(2) . ?
C18 H18 0.9400 . ?
C20 F4 1.323(2) . ?
C20 F6 1.329(2) . ?
C20 F5 1.331(2) . ?

loop_
_geom_hbond_atom_site_label_D
_geom_hbond_atom_site_label_H
_geom_hbond_atom_site_label_A
_geom_hbond_distance_DH
_geom_hbond_distance_HA
_geom_hbond_distance_DA
_geom_hbond_angle_DHA
_geom_hbond_site_symmetry_A
C8 H8 F3 0.94 2.30 2.664(3) 102.5 .
C18 H18 N 0.94 2.55 3.362(2) 144.8 .

loop_
_geom_torsion_atom_site_label_1
_geom_torsion_atom_site_label_2
_geom_torsion_atom_site_label_3
_geom_torsion_atom_site_label_4
_geom_torsion
_geom_torsion_site_symmetry_1
_geom_torsion_site_symmetry_2
_geom_torsion_site_symmetry_3
_geom_torsion_site_symmetry_4
_geom_torsion_publ_flag
C5 N C1 C2 -0.7(3) . . . . ?
N C1 C2 C3 -2.0(3) . . . . ?
C1 C2 C3 C4 2.2(3) . . . . ?
C2 C3 C4 C5 0.1(3) . . . . ?
C1 N C5 C4 3.3(2) . . . . ?
C1 N C5 C6 -175.47(15) . . . . ?
C3 C4 C5 N -3.0(2) . . . . ?
C3 C4 C5 C6 175.65(15) . . . . ?
N C5 C6 P -117.58(14) . . . . ?
C4 C5 C6 P 63.67(19) . . . . ?
O P C6 C5 -50.03(15) . . . . ?
C19 P C6 C5 74.29(14) . . . . ?
C12 P C6 C5 -176.00(13) . . . . ?
C12 C7 C8 C9 1.4(3) . . . . ?
C13 C7 C8 C9 -177.71(18) . . . . ?
C7 C8 C9 C10 -0.7(3) . . . . ?
C8 C9 C10 C11 -0.8(3) . . . . ?
C9 C10 C11 C12 1.6(3) . . . . ?
C8 C7 C12 C11 -0.7(2) . . . . ?
C13 C7 C12 C11 178.41(16) . . . . ?
C8 C7 C12 P -176.58(13) . . . . ?
C13 C7 C12 P 2.5(2) . . . . ?
C10 C11 C12 C7 -0.8(3) . . . . ?
C10 C11 C12 P 175.49(15) . . . . ?
O P C12 C7 -28.36(17) . . . . ?
C19 P C12 C7 -154.31(14) . . . . ?
C6 P C12 C7 93.91(15) . . . . ?
O P C12 C11 155.72(13) . . . . ?
C19 P C12 C11 29.77(14) . . . . ?
C6 P C12 C11 -82.02(14) . . . . ?
C8 C7 C13 F1 -115.04(18) . . . . ?
C12 C7 C13 F1 65.8(2) . . . . ?
C8 C7 C13 F3 4.4(2) . . . . ?
C12 C7 C13 F3 -174.73(15) . . . . ?
C8 C7 C13 F2 123.77(17) . . . . ?
C12 C7 C13 F2 -55.4(2) . . . . ?
C19 C14 C15 C16 -0.4(3) . . . . ?
C20 C14 C15 C16 178.29(17) . . . . ?
C14 C15 C16 C17 1.4(3) . . . . ?
C15 C16 C17 C18 -1.3(3) . . . . ?
C16 C17 C18 C19 0.3(3) . . . . ?
C17 C18 C19 C14 0.7(2) . . . . ?
C17 C18 C19 P -173.59(14) . . . . ?
C15 C14 C19 C18 -0.6(2) . . . . ?
C20 C14 C19 C18 -179.21(15) . . . . ?
C15 C14 C19 P 173.29(13) . . . . ?
C20 C14 C19 P -5.3(2) . . . . ?
O P C19 C18 121.83(13) . . . . ?
C6 P C19 C18 -2.81(15) . . . . ?
C12 P C19 C18 -108.69(13) . . . . ?
O P C19 C14 -52.06(15) . . . . ?
C6 P C19 C14 -176.71(13) . . . . ?
C12 P C19 C14 77.42(14) . . . . ?
C15 C14 C20 F4 156.35(16) . . . . ?
C19 C14 C20 F4 -25.0(2) . . . . ?
C15 C14 C20 F6 -83.3(2) . . . . ?
C19 C14 C20 F6 95.4(2) . . . . ?
C15 C14 C20 F5 35.7(2) . . . . ?
C19 C14 C20 F5 -145.71(18) . . . . ?

loop_
_cod_related_entry_id
_cod_related_entry_database
_cod_related_entry_code
1 ChemSpider 30652622
